data_4310279
loop_
_publ_author_name
'Yoo-Jin Kim'
'Myungkoo Suh'
'Duk-Young Jung'

_publ_section_title
;
 Crystal Structure and Spectroscopic Study of Novel Two- and
 Three-Dimensional Photoluminescent Eu(III)-Adipate Compounds
;
_journal_name_full 'Inorganic Chemistry'
_journal_page_first 245
_journal_page_last 250
_journal_paper_doi 10.1021/ic034418k
_journal_volume 43
_journal_year 2004
_chemical_formula_sum 'C18 H32 Eu2 O16'
_chemical_formula_weight 808.39
_chemical_name_common 'Eu2(adipate)3 4(H2O)'
_chemical_name_systematic
; 
 ? 
;
_space_group_IT_number 14
_symmetry_cell_setting monoclinic
_symmetry_space_group_name_Hall '-P 2ybc'
_symmetry_space_group_name_H-M 'P 1 21/c 1'
_atom_sites_solution_hydrogens geom
_atom_sites_solution_primary direct
_atom_sites_solution_secondary difmap
_audit_creation_method SHELXL
_cell_angle_alpha 90.00
_cell_angle_beta 110.87(3)
_cell_angle_gamma 90.00
_cell_formula_units_Z 2
_cell_length_a 11.661(4)
_cell_length_b 14.011(3)
_cell_length_c 9.013(4)
_cell_measurement_temperature 296(2)
_cell_volume 1376.0(9)
_computing_cell_refinement 'Siemens XSCANS'
_computing_data_collection 'Siemens XSCANS'
_computing_data_reduction 'Siemens SHELXTL'
_computing_molecular_graphics 'Siemens SHELXTL'
_computing_publication_material 'Siemens SHELXTL'
_computing_structure_refinement 'SHELXL-93 (Sheldrick, 1993)'
_computing_structure_solution 'SHELXS-86 (Sheldrick, 1990)'
_diffrn_ambient_temperature 296(2)
_diffrn_radiation_monochromator graphite
_diffrn_radiation_source 'fine-focus sealed tube'
_diffrn_radiation_type MoK\a
_diffrn_radiation_wavelength 0.71073
_diffrn_reflns_av_R_equivalents 0.0320
_diffrn_reflns_av_sigmaI/netI 0.0598
_diffrn_reflns_limit_h_max 12
_diffrn_reflns_limit_h_min -13
_diffrn_reflns_limit_k_max 16
_diffrn_reflns_limit_k_min 0
_diffrn_reflns_limit_l_max 10
_diffrn_reflns_limit_l_min 0
_diffrn_reflns_number 2566
_diffrn_reflns_theta_max 25.00
_diffrn_reflns_theta_min 1.87
_exptl_absorpt_coefficient_mu 4.585
_exptl_crystal_colour COLORLESS
_exptl_crystal_density_diffrn 1.932
_exptl_crystal_description BLOCK
_exptl_crystal_F_000 772
_exptl_crystal_size_max 0.4
_exptl_crystal_size_mid 0.08
_exptl_crystal_size_min 0.04
_refine_diff_density_max 1.218
_refine_diff_density_min -1.278
_refine_diff_density_rms 0.220
_refine_ls_extinction_method none
_refine_ls_goodness_of_fit_all 1.056
_refine_ls_goodness_of_fit_obs 1.072
_refine_ls_matrix_type full
_refine_ls_number_parameters 163
_refine_ls_number_reflns 2397
_refine_ls_number_restraints 0
_refine_ls_restrained_S_all 1.075
_refine_ls_restrained_S_obs 1.072
_refine_ls_R_factor_all 0.0725
_refine_ls_R_factor_obs 0.0480
_refine_ls_shift/esd_max 0.000
_refine_ls_shift/esd_mean 0.000
_refine_ls_structure_factor_coef Fsqd
_refine_ls_weighting_details 'w=1/[\s^2^(Fo^2^)+(0.0650P)^2^+9.6944P] where P=(Fo^2^+2Fc^2^)/3'
_refine_ls_weighting_scheme calc
_refine_ls_wR_factor_all 0.1321
_refine_ls_wR_factor_obs 0.1137
_reflns_number_observed 1823
_reflns_number_total 2401
_reflns_observed_criterion >2sigma(I)
_cod_data_source_file ic034418ksi20031026_094254_2.cif
_cod_data_source_block Eu2(adipate)3_4(H2O)
_cod_depositor_comments
;
The following automatic conversions were performed:

'_refine_ls_weighting_scheme' value 'calc
w=1/[\s^2^(Fo^2^)+(0.0650P)^2^+9.6944P] where P=(Fo^2^+2Fc^2^)/3' was
changed to 'calc'. New tag '_refine_ls_weighting_details' was
created. The value of the new tag was set to
'w=1/[\s^2^(Fo^2^)+(0.0650P)^2^+9.6944P] where P=(Fo^2^+2Fc^2^)/3'.

Automatic conversion script
Id: cif_fix_values 3143 2015-03-26 13:38:13Z robertas 
;
_cod_original_cell_volume 1375.9(8)
_cod_database_code 4310279

loop_
_symmetry_equiv_pos_as_xyz
'x, y, z'
'-x, y+1/2, -z+1/2'
'-x, -y, -z'
'x, -y-1/2, z-1/2'

loop_
_atom_site_aniso_label
_atom_site_aniso_U_11
_atom_site_aniso_U_22
_atom_site_aniso_U_33
_atom_site_aniso_U_23
_atom_site_aniso_U_13
_atom_site_aniso_U_12
Eu1 0.0188(3) 0.0236(3) 0.0229(3) 0.0002(2) 0.0070(2) -0.0018(2)
O1 0.058(5) 0.036(4) 0.027(4) -0.008(3) 0.020(4) -0.019(4)
O2 0.021(4) 0.096(8) 0.055(6) 0.033(6) 0.012(4) 0.007(5)
O3 0.026(4) 0.049(5) 0.038(5) 0.011(4) -0.005(4) -0.010(4)
O4 0.041(5) 0.032(4) 0.036(5) 0.007(4) 0.000(4) -0.004(4)
O5 0.032(4) 0.028(4) 0.066(6) -0.014(4) 0.026(4) -0.004(3)
O6 0.026(4) 0.044(5) 0.040(5) 0.006(4) 0.015(4) -0.007(3)
O7 0.058(5) 0.038(5) 0.025(4) -0.001(3) 0.018(4) 0.015(4)
O8 0.031(4) 0.026(4) 0.035(4) -0.007(3) 0.019(3) -0.003(3)
C1 0.019(5) 0.032(6) 0.041(6) 0.002(5) 0.005(5) 0.007(5)
C2 0.040(6) 0.046(7) 0.041(7) -0.002(6) 0.026(6) 0.001(5)
C3 0.027(6) 0.054(8) 0.059(8) 0.000(7) 0.024(6) 0.004(6)
C4 0.028(6) 0.077(10) 0.047(8) 0.020(7) 0.016(6) 0.010(6)
C5 0.021(5) 0.063(8) 0.043(7) 0.010(6) 0.011(5) -0.003(6)
C6 0.032(6) 0.035(6) 0.030(6) 0.000(5) 0.015(5) 0.000(5)
C7 0.024(5) 0.036(6) 0.035(6) 0.015(5) 0.011(5) 0.010(5)
C8 0.035(6) 0.054(8) 0.032(6) 0.015(6) 0.003(5) 0.006(6)
C9 0.035(10) 0.384(41) 0.085(15) 0.146(22) 0.022(9) 0.069(17)

loop_
_atom_site_label
_atom_site_type_symbol
_atom_site_fract_x
_atom_site_fract_y
_atom_site_fract_z
_atom_site_U_iso_or_equiv
_atom_site_thermal_displace_type
_atom_site_occupancy
_atom_site_calc_flag
_atom_site_refinement_flags
_atom_site_disorder_group
Eu1 Eu 0.13025(4) 0.10858(3) 0.05706(6) 0.0219(2) Uani 1 d . .
O1 O 0.1809(8) 0.2744(6) 0.0767(9) 0.039(2) Uani 1 d . .
O2 O 0.3470(7) 0.0959(8) 0.0988(11) 0.058(3) Uani 1 d . .
O3 O -0.0350(7) 0.1579(6) -0.1775(10) 0.042(2) Uani 1 d . .
O4 O 0.2105(7) -0.0227(5) 0.2490(10) 0.040(2) Uani 1 d . .
O5 O -0.0169(7) 0.1855(5) 0.1659(11) 0.040(2) Uani 1 d . .
O6 O 0.2332(7) 0.1375(6) -0.1411(10) 0.036(2) Uani 1 d . .
O7 O 0.2378(8) 0.1224(6) 0.3511(9) 0.040(2) Uani 1 d . .
O8 O -0.0642(6) 0.0393(5) 0.0845(9) 0.029(2) Uani 1 d . .
C1 C -0.0889(9) 0.1166(8) 0.1435(14) 0.032(2) Uani 1 d . .
C2 C -0.2047(11) 0.1229(9) 0.1821(15) 0.039(3) Uani 1 d . .
H2A H -0.1934(11) 0.1697(9) 0.2655(15) 0.047 Uiso 1 calc R .
H2B H -0.2205(11) 0.0616(9) 0.2211(15) 0.047 Uiso 1 calc R .
C3 C -0.3151(10) 0.1512(10) 0.0364(16) 0.044(3) Uani 1 d . .
H3A H -0.3049(10) 0.2162(10) 0.0061(16) 0.053 Uiso 1 calc R .
H3B H -0.3204(10) 0.1096(10) -0.0517(16) 0.053 Uiso 1 calc R .
C4 C -0.4316(11) 0.1438(11) 0.0723(16) 0.050(3) Uani 1 d . .
H4A H -0.4338(11) 0.0813(11) 0.1176(16) 0.060 Uiso 1 calc R .
H4B H -0.4282(11) 0.1909(11) 0.1527(16) 0.060 Uiso 1 calc R .
C5 C 0.4524(10) 0.1576(10) -0.0641(15) 0.043(3) Uani 1 d . .
H5A H 0.4564(10) 0.1211(10) -0.1536(15) 0.051 Uiso 1 calc R .
H5B H 0.4451(10) 0.2244(10) -0.0941(15) 0.051 Uiso 1 calc R .
C6 C 0.3389(10) 0.1281(8) -0.0316(13) 0.031(2) Uani 1 d . .
C7 C 0.2560(9) 0.0330(8) 0.3683(13) 0.031(2) Uani 1 d . .
C8 C 0.3412(10) -0.0059(10) 0.5235(14) 0.043(3) Uani 1 d . .
H8A H 0.3327(10) 0.0309(10) 0.6101(14) 0.051 Uiso 1 calc R .
H8B H 0.3191(10) -0.0715(10) 0.5351(14) 0.051 Uiso 1 calc R .
C9 C 0.4708(15) -0.0022(28) 0.5324(25) 0.168(15) Uani 1 d . .
H9A H 0.5010(15) 0.0508(28) 0.6052(25) 0.201 Uiso 1 calc R .
H9B H 0.5036(15) -0.0583(28) 0.5963(25) 0.201 Uiso 1 calc R .

loop_
_atom_type_symbol
_atom_type_description
_atom_type_scat_dispersion_real
_atom_type_scat_dispersion_imag
_atom_type_scat_source
C C 0.0033 0.0016 'International Tables Vol C Tables 4.2.6.8 and 6.1.1.4'
H H 0.0000 0.0000 'International Tables Vol C Tables 4.2.6.8 and 6.1.1.4'
O O 0.0106 0.0060 'International Tables Vol C Tables 4.2.6.8 and 6.1.1.4'
Eu Eu -0.1578 3.6682 'International Tables Vol C Tables 4.2.6.8 and 6.1.1.4'

loop_
_geom_angle_atom_site_label_1
_geom_angle_atom_site_label_2
_geom_angle_atom_site_label_3
_geom_angle
_geom_angle_site_symmetry_1
_geom_angle_site_symmetry_3
_geom_angle_publ_flag
O1 Eu1 O3 83.4(3) . . ?
O1 Eu1 O8 154.1(2) . 3 ?
O3 Eu1 O8 77.1(3) . 3 ?
O1 Eu1 O2 81.0(3) . . ?
O3 Eu1 O2 128.5(3) . . ?
O8 Eu1 O2 97.9(3) 3 . ?
O1 Eu1 O4 130.6(3) . . ?
O3 Eu1 O4 144.8(3) . . ?
O8 Eu1 O4 72.6(3) 3 . ?
O2 Eu1 O4 73.9(3) . . ?
O1 Eu1 O7 80.1(3) . . ?
O3 Eu1 O7 148.5(3) . . ?
O8 Eu1 O7 124.9(3) 3 . ?
O2 Eu1 O7 74.9(3) . . ?
O4 Eu1 O7 52.7(3) . . ?
O1 Eu1 O5 74.8(3) . . ?
O3 Eu1 O5 76.9(3) . . ?
O8 Eu1 O5 116.3(2) 3 . ?
O2 Eu1 O5 142.4(3) . . ?
O4 Eu1 O5 100.8(3) . . ?
O7 Eu1 O5 72.9(3) . . ?
O1 Eu1 O6 74.2(3) . . ?
O3 Eu1 O6 76.4(3) . . ?
O8 Eu1 O6 84.6(2) 3 . ?
O2 Eu1 O6 52.2(3) . . ?
O4 Eu1 O6 117.4(3) . . ?
O7 Eu1 O6 123.6(3) . . ?
O5 Eu1 O6 140.9(3) . . ?
O1 Eu1 O8 124.5(3) . . ?
O3 Eu1 O8 74.5(3) . . ?
O8 Eu1 O8 66.3(3) 3 . ?
O2 Eu1 O8 150.2(3) . . ?
O4 Eu1 O8 77.1(3) . . ?
O7 Eu1 O8 93.1(3) . . ?
O5 Eu1 O8 51.0(2) . . ?
O6 Eu1 O8 142.5(2) . . ?
O1 Eu1 C6 73.3(3) . . ?
O3 Eu1 C6 103.0(3) . . ?
O8 Eu1 C6 94.5(3) 3 . ?
O2 Eu1 C6 25.6(3) . . ?
O4 Eu1 C6 96.9(3) . . ?
O7 Eu1 C6 97.7(3) . . ?
O5 Eu1 C6 147.9(3) . . ?
O6 Eu1 C6 26.9(3) . . ?
O8 Eu1 C6 160.8(3) . . ?
O1 Eu1 C7 105.1(3) . . ?
O3 Eu1 C7 159.9(3) . . ?
O8 Eu1 C7 99.0(3) 3 . ?
O2 Eu1 C7 71.3(3) . . ?
O4 Eu1 C7 26.5(3) . . ?
O7 Eu1 C7 26.3(3) . . ?
O5 Eu1 C7 87.6(3) . . ?
O6 Eu1 C7 123.2(3) . . ?
O8 Eu1 C7 85.8(3) . . ?
C6 Eu1 C7 96.9(3) . . ?
O1 Eu1 C1 99.2(3) . . ?
O3 Eu1 C1 73.8(3) . . ?
O8 Eu1 C1 91.7(3) 3 . ?
O2 Eu1 C1 157.2(3) . . ?
O4 Eu1 C1 89.5(3) . . ?
O7 Eu1 C1 82.6(3) . . ?
O5 Eu1 C1 25.1(3) . . ?
O6 Eu1 C1 150.0(3) . . ?
O8 Eu1 C1 26.0(3) . . ?
C6 Eu1 C1 172.2(3) . . ?
C7 Eu1 C1 86.8(3) . . ?
C6 O2 Eu1 96.0(7) . . ?
C7 O4 Eu1 94.3(6) . . ?
C1 O5 Eu1 96.8(6) . . ?
C6 O6 Eu1 90.5(6) . . ?
C7 O7 Eu1 93.0(7) . . ?
C1 O8 Eu1 150.2(6) . 3 ?
C1 O8 Eu1 93.3(6) . . ?
Eu1 O8 Eu1 113.7(3) 3 . ?
O5 C1 O8 118.9(9) . . ?
O5 C1 C2 121.4(10) . . ?
O8 C1 C2 119.7(10) . . ?
O5 C1 Eu1 58.1(5) . . ?
O8 C1 Eu1 60.8(5) . . ?
C2 C1 Eu1 177.7(8) . . ?
C1 C2 C3 111.5(9) . . ?
C4 C3 C2 110.2(10) . . ?
C5 C4 C3 116.0(11) 1_455 . ?
C4 C5 C6 114.0(10) 1_655 . ?
O2 C6 O6 119.9(10) . . ?
O2 C6 C5 120.7(11) . . ?
O6 C6 C5 119.4(10) . . ?
O2 C6 Eu1 58.4(6) . . ?
O6 C6 Eu1 62.6(6) . . ?
C5 C6 Eu1 168.7(8) . . ?
O7 C7 O4 119.8(10) . . ?
O7 C7 C8 119.9(11) . . ?
O4 C7 C8 119.9(10) . . ?
O7 C7 Eu1 60.8(6) . . ?
O4 C7 Eu1 59.3(5) . . ?
C8 C7 Eu1 170.0(8) . . ?
C9 C8 C7 111.2(11) . . ?
C9 C9 C8 145.6(29) 3_656 . ?

loop_
_geom_bond_atom_site_label_1
_geom_bond_atom_site_label_2
_geom_bond_distance
_geom_bond_site_symmetry_2
_geom_bond_publ_flag
Eu1 O1 2.389(8) . ?
Eu1 O3 2.399(7) . ?
Eu1 O8 2.411(7) 3 ?
Eu1 O2 2.426(8) . ?
Eu1 O4 2.469(7) . ?
Eu1 O7 2.503(8) . ?
Eu1 O5 2.503(7) . ?
Eu1 O6 2.514(8) . ?
Eu1 O8 2.558(7) . ?
Eu1 C6 2.832(11) . ?
Eu1 C7 2.865(11) . ?
Eu1 C1 2.927(11) . ?
O2 C6 1.231(14) . ?
O4 C7 1.282(14) . ?
O5 C1 1.249(13) . ?
O6 C6 1.282(14) . ?
O7 C7 1.270(13) . ?
O8 C1 1.283(12) . ?
O8 Eu1 2.411(7) 3 ?
C1 C2 1.513(15) . ?
C2 C3 1.53(2) . ?
C3 C4 1.51(2) . ?
C4 C5 1.48(2) 1_455 ?
C5 C4 1.48(2) 1_655 ?
C5 C6 1.512(15) . ?
C7 C8 1.500(15) . ?
C8 C9 1.49(2) . ?
C9 C9 1.04(3) 3_656 ?
